data_4301409
loop_
_publ_author_name
'Maravanji S. Balakrishna'
'Ramalingam Venkateswaran'
'Joel T. Mague'

_publ_section_title
;
An Acyclic Dimer of Cyclodiphosphazane {tBuHN(tBuNP)2OCH2}2 Containing
Alkoxo and Amido Functionalities: Synthesis, Derivatization, Bi- (PdII,
RhI), and Tetranuclear (PdII, AuI, RhIAuI) Transition Metal Complexes
;
_journal_name_full 'Inorganic Chemistry'
_journal_page_first 1398
_journal_page_last 1406
_journal_paper_doi 10.1021/ic801256h
_journal_volume 48
_journal_year 2009
_chemical_formula_moiety 'C26 H60 N6 O2 P4'
_chemical_formula_sum 'C26 H60 N6 O2 P4'
_chemical_formula_weight 612.68
_chemical_name_systematic
; 
 1,2-Bis(1,3-di-tert-butyl-4-tert-butylamino[1,3,2,4]
diazadiphosphetidin-2-oxy)ethane
;
_space_group_IT_number 7
_symmetry_cell_setting monoclinic
_symmetry_space_group_name_Hall 'P -2yac'
_symmetry_space_group_name_H-M 'P 1 n 1'
_atom_sites_solution_hydrogens geom
_atom_sites_solution_primary direct
_atom_sites_solution_secondary difmap
_audit_creation_method SHELXL-97
_cell_angle_alpha 90.00
_cell_angle_beta 94.896(2)
_cell_angle_gamma 90.00
_cell_formula_units_Z 2
_cell_length_a 9.760(1)
_cell_length_b 11.932(1)
_cell_length_c 15.511(2)
_cell_measurement_reflns_used 8457
_cell_measurement_temperature 100(2)
_cell_measurement_theta_max 28.26
_cell_measurement_theta_min 2.38
_cell_volume 1799.8(3)
_computing_cell_refinement 'Bruker SMART (Bruker-AXS, 2000)'
_computing_data_collection 'Bruker SMART (Bruker-AXS, 2000)'
_computing_data_reduction 'Bruker SAINT+ (Bruker-AXS, 2004)'
_computing_molecular_graphics 'Bruker SHELXTL (Bruker-AXS, 2000a)'
_computing_publication_material 'Bruker SHELXTL (Bruker-AXS, 2000a)'
_computing_structure_refinement 'SHELXL-97 (Sheldrick, 1997)'
_computing_structure_solution 'SHELXS-97 (Sheldrick, 1997)'
_diffrn_ambient_temperature 100(2)
_diffrn_measured_fraction_theta_full 0.999
_diffrn_measured_fraction_theta_max 0.999
_diffrn_measurement_device_type 'Bruker-AXS Smart APEX CCD area detector'
_diffrn_measurement_method 'phi and omega scans'
_diffrn_radiation_monochromator graphite
_diffrn_radiation_source 'fine-focus sealed tube'
_diffrn_radiation_type MoK\a
_diffrn_radiation_wavelength 0.71073
_diffrn_reflns_av_R_equivalents 0.0422
_diffrn_reflns_av_sigmaI/netI 0.0424
_diffrn_reflns_limit_h_max 12
_diffrn_reflns_limit_h_min -12
_diffrn_reflns_limit_k_max 15
_diffrn_reflns_limit_k_min -15
_diffrn_reflns_limit_l_max 20
_diffrn_reflns_limit_l_min -20
_diffrn_reflns_number 31126
_diffrn_reflns_theta_full 28.30
_diffrn_reflns_theta_max 28.30
_diffrn_reflns_theta_min 2.16
_exptl_absorpt_coefficient_mu 0.240
_exptl_absorpt_correction_T_max 0.9610
_exptl_absorpt_correction_T_min 0.8265
_exptl_absorpt_correction_type multi-scan
_exptl_absorpt_process_details 'SADABS (Sheldrick, 2002)'
_exptl_crystal_colour Colorless
_exptl_crystal_density_diffrn 1.131
_exptl_crystal_density_method 'not measured'
_exptl_crystal_description Block
_exptl_crystal_F_000 668
_exptl_crystal_size_max 0.23
_exptl_crystal_size_mid 0.18
_exptl_crystal_size_min 0.17
_refine_diff_density_max 0.406
_refine_diff_density_min -0.180
_refine_diff_density_rms 0.054
_refine_ls_abs_structure_details 'Flack H D (1983), Acta Cryst. A39, 876-881'
_refine_ls_abs_structure_Flack 0.02(5)
_refine_ls_extinction_method none
_refine_ls_goodness_of_fit_ref 1.029
_refine_ls_hydrogen_treatment constr
_refine_ls_matrix_type full
_refine_ls_number_parameters 368
_refine_ls_number_reflns 8669
_refine_ls_number_restraints 5
_refine_ls_restrained_S_all 1.034
_refine_ls_R_factor_all 0.0420
_refine_ls_R_factor_gt 0.0388
_refine_ls_shift/su_max 0.006
_refine_ls_shift/su_mean 0.001
_refine_ls_structure_factor_coef Fsqd
_refine_ls_weighting_details 'calc w=1/[\s^2^(Fo^2^)+(0.0564P)^2^] where P=(Fo^2^+2Fc^2^)/3'
_refine_ls_weighting_scheme calc
_refine_ls_wR_factor_gt 0.0896
_refine_ls_wR_factor_ref 0.0915
_reflns_number_gt 8144
_reflns_number_total 8669
_reflns_threshold_expression >2\s(I)
_cod_data_source_file ic801256h_si_002_1.cif
_cod_data_source_block msb235
_cod_depositor_comments
;
The following automatic conversions were performed:
'_symmetry_cell_setting' value 'Monoclinic' changed to 'monoclinic'
according to '/home/saulius/struct/CIF-dictionaries/cif_core.dic'
dictionary named 'cif_core.dic' version 2.4.1 from 2010-06-29.

Automatic conversion script
Id: cif_fix_enum 1527 2010-12-29 10:47:43Z saulius 
;
_cod_original_cell_volume 1799.7(3)
_cod_original_sg_symbol_Hall ' P -2yac'
_cod_original_sg_symbol_H-M 'P n'
_cod_database_code 4301409

loop_
_symmetry_equiv_pos_as_xyz
'x, y, z'
'x+1/2, -y, z+1/2'

loop_
_atom_site_label
_atom_site_type_symbol
_atom_site_fract_x
_atom_site_fract_y
_atom_site_fract_z
_atom_site_U_iso_or_equiv
_atom_site_adp_type
_atom_site_occupancy
_atom_site_symmetry_multiplicity
_atom_site_calc_flag
_atom_site_refinement_flags
_atom_site_disorder_assembly
_atom_site_disorder_group
P1 P 1.01767(5) -0.11383(4) 0.34298(3) 0.01793(10) Uani 1 1 d . . .
P2 P 0.91881(5) -0.12158(4) 0.49344(3) 0.01885(11) Uani 1 1 d . . .
P4 P 0.66052(5) 0.43076(4) 0.51937(3) 0.01725(10) Uani 1 1 d . . .
P3 P 0.92490(5) 0.40591(4) 0.53426(3) 0.01992(11) Uani 1 1 d . . .
O1 O 0.93532(15) -0.01222(11) 0.55735(8) 0.0214(3) Uani 1 1 d . . .
O2 O 0.99947(13) 0.28570(11) 0.55666(9) 0.0217(3) Uani 1 1 d . . .
N1 N 1.07220(17) -0.13820(15) 0.45052(10) 0.0213(3) Uani 1 1 d . A .
N2 N 0.87377(17) -0.06941(14) 0.39207(10) 0.0193(3) Uani 1 1 d . . .
N3 N 1.09619(18) 0.00335(15) 0.31628(10) 0.0223(3) Uani 1 1 d . . .
H3N H 1.0998 0.0559 0.3513 0.027 Uiso 1 1 d R . .
N4 N 0.78959(16) 0.37951(14) 0.45924(10) 0.0195(3) Uani 1 1 d . . .
N5 N 0.79382(16) 0.41712(14) 0.60015(11) 0.0190(3) Uani 1 1 d . . .
N6 N 0.55597(16) 0.32380(14) 0.53357(11) 0.0201(3) Uani 1 1 d . . .
H6N H 0.5911 0.2596 0.5484 0.024 Uiso 1 1 d R . .
C1 C 1.1966(2) -0.19670(18) 0.48654(13) 0.0255(4) Uani 1 1 d D . .
C2 C 1.3050(3) -0.1022(3) 0.5116(2) 0.0332(7) Uani 0.724(3) 1 d PD A 1
H2A H 1.3231 -0.0596 0.4597 0.050 Uiso 0.724(3) 1 calc PR A 1
H2B H 1.3907 -0.1364 0.5365 0.050 Uiso 0.724(3) 1 calc PR A 1
H2C H 1.2689 -0.0518 0.5540 0.050 Uiso 0.724(3) 1 calc PR A 1
C3 C 1.1746(4) -0.2616(3) 0.5672(2) 0.0368(7) Uani 0.724(3) 1 d PD A 1
H3A H 1.1357 -0.2120 0.6092 0.055 Uiso 0.724(3) 1 calc PR A 1
H3B H 1.2628 -0.2914 0.5922 0.055 Uiso 0.724(3) 1 calc PR A 1
H3C H 1.1111 -0.3237 0.5528 0.055 Uiso 0.724(3) 1 calc PR A 1
C4 C 1.2567(4) -0.2710(3) 0.4199(2) 0.0343(7) Uani 0.724(3) 1 d PD A 1
H4A H 1.2695 -0.2271 0.3678 0.051 Uiso 0.724(3) 1 calc PR A 1
H4B H 1.1939 -0.3334 0.4050 0.051 Uiso 0.724(3) 1 calc PR A 1
H4C H 1.3457 -0.3004 0.4438 0.051 Uiso 0.724(3) 1 calc PR A 1
C2A C 1.3134(8) -0.1802(8) 0.4398(6) 0.0332(7) Uani 0.276(3) 1 d PD A 2
H2A1 H 1.2872 -0.1895 0.3778 0.050 Uiso 0.276(3) 1 calc PR A 2
H2A2 H 1.3842 -0.2353 0.4585 0.050 Uiso 0.276(3) 1 calc PR A 2
H2A3 H 1.3496 -0.1044 0.4507 0.050 Uiso 0.276(3) 1 calc PR A 2
C3A C 1.2078(10) -0.1825(9) 0.5828(5) 0.0368(7) Uani 0.276(3) 1 d PD A 2
H3A1 H 1.1182 -0.1968 0.6046 0.055 Uiso 0.276(3) 1 calc PR A 2
H3A2 H 1.2371 -0.1058 0.5975 0.055 Uiso 0.276(3) 1 calc PR A 2
H3A3 H 1.2756 -0.2356 0.6092 0.055 Uiso 0.276(3) 1 calc PR A 2
C4A C 1.1373(9) -0.3243(7) 0.4686(6) 0.0343(7) Uani 0.276(3) 1 d PD A 2
H4A1 H 1.0571 -0.3364 0.5014 0.051 Uiso 0.276(3) 1 calc PR A 2
H4A2 H 1.2090 -0.3789 0.4870 0.051 Uiso 0.276(3) 1 calc PR A 2
H4A3 H 1.1105 -0.3338 0.4067 0.051 Uiso 0.276(3) 1 calc PR A 2
C5 C 0.7321(2) -0.06431(17) 0.35072(13) 0.0211(4) Uani 1 1 d . . .
C6 C 0.6717(2) -0.1815(2) 0.33484(16) 0.0338(5) Uani 1 1 d . . .
H6A H 0.7268 -0.2225 0.2953 0.051 Uiso 1 1 calc R . .
H6B H 0.5768 -0.1752 0.3091 0.051 Uiso 1 1 calc R . .
H6C H 0.6729 -0.2219 0.3899 0.051 Uiso 1 1 calc R . .
C7 C 0.7342(2) -0.0017(2) 0.26504(14) 0.0283(5) Uani 1 1 d . . .
H7A H 0.7744 0.0728 0.2756 0.043 Uiso 1 1 calc R . .
H7B H 0.6401 0.0059 0.2382 0.043 Uiso 1 1 calc R . .
H7C H 0.7896 -0.0438 0.2263 0.043 Uiso 1 1 calc R . .
C8 C 0.6454(2) 0.0008(2) 0.41168(14) 0.0294(5) Uani 1 1 d . . .
H8A H 0.6465 -0.0386 0.4672 0.044 Uiso 1 1 calc R . .
H8B H 0.5506 0.0066 0.3857 0.044 Uiso 1 1 calc R . .
H8C H 0.6838 0.0761 0.4212 0.044 Uiso 1 1 calc R . .
C9 C 1.1641(2) 0.02813(17) 0.23700(12) 0.0198(4) Uani 1 1 d . . .
C10 C 1.1152(3) 0.1431(2) 0.20375(15) 0.0318(5) Uani 1 1 d . . .
H10A H 1.0160 0.1408 0.1876 0.048 Uiso 1 1 calc R . .
H10B H 1.1634 0.1632 0.1530 0.048 Uiso 1 1 calc R . .
H10C H 1.1351 0.1992 0.2493 0.048 Uiso 1 1 calc R . .
C11 C 1.1271(2) -0.05981(19) 0.16795(13) 0.0253(4) Uani 1 1 d . . .
H11A H 1.1565 -0.1338 0.1898 0.038 Uiso 1 1 calc R . .
H11B H 1.1737 -0.0424 0.1161 0.038 Uiso 1 1 calc R . .
H11C H 1.0274 -0.0599 0.1535 0.038 Uiso 1 1 calc R . .
C12 C 1.3189(2) 0.0304(2) 0.25870(14) 0.0346(5) Uani 1 1 d . . .
H12A H 1.3422 0.0879 0.3026 0.052 Uiso 1 1 calc R . .
H12B H 1.3645 0.0477 0.2064 0.052 Uiso 1 1 calc R . .
H12C H 1.3499 -0.0430 0.2811 0.052 Uiso 1 1 calc R . .
C13 C 1.0002(2) 0.08981(16) 0.53497(13) 0.0225(4) Uani 1 1 d . . .
H13A H 0.9969 0.0974 0.4713 0.027 Uiso 1 1 calc R . .
H13B H 1.0978 0.0898 0.5584 0.027 Uiso 1 1 calc R . .
C14 C 0.9255(2) 0.18530(16) 0.57245(13) 0.0225(4) Uani 1 1 d . . .
H14A H 0.8304 0.1901 0.5448 0.027 Uiso 1 1 calc R . .
H14B H 0.9211 0.1743 0.6354 0.027 Uiso 1 1 calc R . .
C15 C 0.7934(2) 0.39339(18) 0.36485(13) 0.0258(4) Uani 1 1 d . . .
C16 C 0.8070(3) 0.5167(2) 0.34056(17) 0.0406(6) Uani 1 1 d . . .
H16A H 0.7285 0.5587 0.3593 0.061 Uiso 1 1 calc R . .
H16B H 0.8088 0.5234 0.2777 0.061 Uiso 1 1 calc R . .
H16C H 0.8924 0.5471 0.3691 0.061 Uiso 1 1 calc R . .
C17 C 0.6619(2) 0.3448(2) 0.32050(13) 0.0301(5) Uani 1 1 d . . .
H17A H 0.5826 0.3858 0.3393 0.045 Uiso 1 1 calc R . .
H17B H 0.6546 0.2655 0.3359 0.045 Uiso 1 1 calc R . .
H17C H 0.6635 0.3519 0.2576 0.045 Uiso 1 1 calc R . .
C18 C 0.9170(2) 0.3276(2) 0.33767(15) 0.0348(5) Uani 1 1 d . . .
H18A H 0.9180 0.3304 0.2746 0.052 Uiso 1 1 calc R . .
H18B H 0.9103 0.2494 0.3563 0.052 Uiso 1 1 calc R . .
H18C H 1.0019 0.3607 0.3647 0.052 Uiso 1 1 calc R . .
C19 C 0.8047(2) 0.47498(18) 0.68501(13) 0.0232(4) Uani 1 1 d . . .
C20 C 0.6681(2) 0.4631(2) 0.72446(15) 0.0343(5) Uani 1 1 d . . .
H20A H 0.5966 0.5033 0.6886 0.051 Uiso 1 1 calc R . .
H20B H 0.6762 0.4948 0.7830 0.051 Uiso 1 1 calc R . .
H20C H 0.6436 0.3836 0.7272 0.051 Uiso 1 1 calc R . .
C21 C 0.8401(3) 0.59847(19) 0.67492(18) 0.0366(6) Uani 1 1 d . . .
H21A H 0.9306 0.6051 0.6525 0.055 Uiso 1 1 calc R . .
H21B H 0.8417 0.6357 0.7313 0.055 Uiso 1 1 calc R . .
H21C H 0.7706 0.6340 0.6345 0.055 Uiso 1 1 calc R . .
C22 C 0.9171(2) 0.41567(19) 0.74223(14) 0.0277(5) Uani 1 1 d . . .
H22A H 0.8942 0.3360 0.7466 0.042 Uiso 1 1 calc R . .
H22B H 0.9242 0.4494 0.8001 0.042 Uiso 1 1 calc R . .
H22C H 1.0051 0.4235 0.7168 0.042 Uiso 1 1 calc R . .
C23 C 0.40475(19) 0.32383(18) 0.52836(12) 0.0214(4) Uani 1 1 d . . .
C24 C 0.3523(3) 0.2322(3) 0.46593(18) 0.0475(7) Uani 1 1 d . . .
H24A H 0.3802 0.2488 0.4081 0.071 Uiso 1 1 calc R . .
H24B H 0.2518 0.2288 0.4638 0.071 Uiso 1 1 calc R . .
H24C H 0.3911 0.1600 0.4857 0.071 Uiso 1 1 calc R . .
C25 C 0.3468(3) 0.4359(2) 0.4974(2) 0.0463(7) Uani 1 1 d . . .
H25A H 0.3800 0.4947 0.5382 0.070 Uiso 1 1 calc R . .
H25B H 0.2461 0.4332 0.4940 0.070 Uiso 1 1 calc R . .
H25C H 0.3768 0.4525 0.4401 0.070 Uiso 1 1 calc R . .
C26 C 0.3566(2) 0.2990(2) 0.61741(15) 0.0355(6) Uani 1 1 d . . .
H26A H 0.3930 0.2263 0.6378 0.053 Uiso 1 1 calc R . .
H26B H 0.2559 0.2971 0.6135 0.053 Uiso 1 1 calc R . .
H26C H 0.3900 0.3577 0.6581 0.053 Uiso 1 1 calc R . .

loop_
_atom_site_aniso_label
_atom_site_aniso_U_11
_atom_site_aniso_U_22
_atom_site_aniso_U_33
_atom_site_aniso_U_23
_atom_site_aniso_U_13
_atom_site_aniso_U_12
P1 0.0164(2) 0.0226(2) 0.0152(2) -0.00145(19) 0.00368(17) 0.00141(19)
P2 0.0195(3) 0.0202(2) 0.0178(2) 0.00042(19) 0.00694(18) -0.0001(2)
P4 0.0125(2) 0.0182(2) 0.0212(2) 0.00053(19) 0.00240(17) 0.00173(18)
P3 0.0126(2) 0.0187(2) 0.0288(3) 0.0013(2) 0.00364(19) -0.00038(18)
O1 0.0245(7) 0.0215(7) 0.0193(6) -0.0007(5) 0.0087(5) -0.0011(6)
O2 0.0136(7) 0.0212(7) 0.0307(7) 0.0016(6) 0.0040(5) 0.0019(5)
N1 0.0182(8) 0.0295(9) 0.0166(7) 0.0025(7) 0.0035(6) 0.0058(7)
N2 0.0134(8) 0.0268(9) 0.0182(7) 0.0010(7) 0.0042(6) 0.0014(6)
N3 0.0261(9) 0.0240(8) 0.0180(8) -0.0047(6) 0.0099(7) -0.0033(7)
N4 0.0137(8) 0.0250(8) 0.0204(8) 0.0039(7) 0.0056(6) 0.0028(6)
N5 0.0123(8) 0.0206(8) 0.0242(8) -0.0040(7) 0.0020(6) 0.0009(6)
N6 0.0126(8) 0.0192(8) 0.0290(8) 0.0040(7) 0.0038(6) 0.0019(6)
C1 0.0265(11) 0.0273(11) 0.0227(9) 0.0034(8) 0.0029(8) 0.0117(8)
C2 0.0252(15) 0.0349(17) 0.0388(17) 0.0019(13) -0.0017(12) 0.0053(12)
C3 0.0361(17) 0.0450(18) 0.0302(14) 0.0159(15) 0.0071(12) 0.0144(15)
C4 0.0390(18) 0.0329(16) 0.0311(14) -0.0005(12) 0.0033(13) 0.0196(14)
C2A 0.0252(15) 0.0349(17) 0.0388(17) 0.0019(13) -0.0017(12) 0.0053(12)
C3A 0.0361(17) 0.0450(18) 0.0302(14) 0.0159(15) 0.0071(12) 0.0144(15)
C4A 0.0390(18) 0.0329(16) 0.0311(14) -0.0005(12) 0.0033(13) 0.0196(14)
C5 0.0141(9) 0.0268(10) 0.0224(9) -0.0025(8) 0.0017(7) -0.0009(7)
C6 0.0240(12) 0.0356(12) 0.0414(13) -0.0082(10) 0.0002(9) -0.0087(9)
C7 0.0197(11) 0.0402(13) 0.0248(10) -0.0001(9) 0.0000(8) 0.0042(9)
C8 0.0183(11) 0.0413(13) 0.0289(11) -0.0071(10) 0.0033(8) 0.0037(9)
C9 0.0178(9) 0.0283(10) 0.0141(8) -0.0016(7) 0.0055(7) -0.0014(8)
C10 0.0365(13) 0.0330(12) 0.0271(10) 0.0047(9) 0.0104(9) -0.0018(10)
C11 0.0238(11) 0.0356(12) 0.0171(9) -0.0036(8) 0.0047(7) -0.0037(9)
C12 0.0191(11) 0.0620(16) 0.0231(10) -0.0117(10) 0.0038(8) -0.0021(10)
C13 0.0213(10) 0.0195(9) 0.0278(10) -0.0020(8) 0.0093(8) -0.0012(7)
C14 0.0201(10) 0.0204(9) 0.0279(10) 0.0021(8) 0.0078(8) 0.0017(7)
C15 0.0268(11) 0.0293(11) 0.0223(9) 0.0083(8) 0.0083(8) 0.0066(9)
C16 0.0471(15) 0.0348(13) 0.0419(13) 0.0166(11) 0.0152(11) 0.0042(11)
C17 0.0306(12) 0.0409(13) 0.0184(9) 0.0026(9) -0.0008(8) 0.0071(10)
C18 0.0279(12) 0.0490(14) 0.0293(11) 0.0062(10) 0.0133(9) 0.0105(10)
C19 0.0193(10) 0.0245(10) 0.0253(10) -0.0084(8) -0.0013(8) 0.0017(8)
C20 0.0251(12) 0.0504(15) 0.0275(10) -0.0147(10) 0.0036(9) 0.0034(10)
C21 0.0426(15) 0.0212(11) 0.0444(13) -0.0092(10) -0.0050(11) 0.0031(10)
C22 0.0263(11) 0.0305(11) 0.0253(10) -0.0055(9) -0.0043(8) 0.0022(9)
C23 0.0123(9) 0.0280(10) 0.0238(9) 0.0022(8) 0.0015(7) -0.0007(7)
C24 0.0269(13) 0.0694(19) 0.0473(15) -0.0251(14) 0.0096(11) -0.0183(13)
C25 0.0161(11) 0.0491(16) 0.0734(19) 0.0270(15) 0.0012(11) 0.0028(10)
C26 0.0169(11) 0.0602(16) 0.0301(11) 0.0045(11) 0.0050(8) 0.0033(10)

loop_
_atom_type_symbol
_atom_type_description
_atom_type_scat_dispersion_real
_atom_type_scat_dispersion_imag
_atom_type_scat_source
C C 0.0033 0.0016 'International Tables Vol C Tables 4.2.6.8 and 6.1.1.4'
H H 0.0000 0.0000 'International Tables Vol C Tables 4.2.6.8 and 6.1.1.4'
N N 0.0061 0.0033 'International Tables Vol C Tables 4.2.6.8 and 6.1.1.4'
O O 0.0106 0.0060 'International Tables Vol C Tables 4.2.6.8 and 6.1.1.4'
P P 0.1023 0.0942 'International Tables Vol C Tables 4.2.6.8 and 6.1.1.4'

loop_
_geom_angle_atom_site_label_1
_geom_angle_atom_site_label_2
_geom_angle_atom_site_label_3
_geom_angle
_geom_angle_site_symmetry_1
_geom_angle_site_symmetry_3
_geom_angle_publ_flag
N3 P1 N1 105.70(9) . . ?
N3 P1 N2 105.05(9) . . ?
N1 P1 N2 79.78(8) . . ?
N3 P1 P2 117.85(6) . . ?
O1 P2 N1 106.57(8) . . ?
O1 P2 N2 105.68(8) . . ?
N1 P2 N2 81.30(8) . . ?
O1 P2 P1 119.31(5) . . ?
N6 P4 N5 105.28(8) . . ?
N6 P4 N4 106.38(8) . . ?
N5 P4 N4 79.73(8) . . ?
N6 P4 P3 121.30(6) . . ?
O2 P3 N5 106.53(8) . . ?
O2 P3 N4 106.67(8) . . ?
N5 P3 N4 81.23(8) . . ?
O2 P3 P4 122.87(5) . . ?
C13 O1 P2 123.67(12) . . ?
C14 O2 P3 123.35(12) . . ?
C1 N1 P2 129.27(13) . . ?
C1 N1 P1 128.49(13) . . ?
P2 N1 P1 98.57(8) . . ?
C5 N2 P2 124.86(13) . . ?
C5 N2 P1 125.82(13) . . ?
P2 N2 P1 97.91(8) . . ?
C9 N3 P1 128.68(13) . . ?
C9 N3 H3N 113.5 . . ?
P1 N3 H3N 117.9 . . ?
C15 N4 P3 124.73(14) . . ?
C15 N4 P4 124.89(13) . . ?
P3 N4 P4 97.04(9) . . ?
C19 N5 P3 124.53(13) . . ?
C19 N5 P4 126.17(13) . . ?
P3 N5 P4 97.41(9) . . ?
C23 N6 P4 128.14(14) . . ?
C23 N6 H6N 112.9 . . ?
P4 N6 H6N 118.9 . . ?
C2A C1 N1 114.5(4) . . ?
C2A C1 C3A 120.1(6) . . ?
N1 C1 C3A 108.3(4) . . ?
N1 C1 C3 112.9(2) . . ?
N1 C1 C4 111.93(19) . . ?
C3 C1 C4 110.9(2) . . ?
N1 C1 C2 105.69(18) . . ?
C3 C1 C2 107.8(2) . . ?
C4 C1 C2 107.2(2) . . ?
C2A C1 C4A 109.2(5) . . ?
N1 C1 C4A 96.2(3) . . ?
C3A C1 C4A 105.6(5) . . ?
C1 C2 H2A 109.5 . . ?
C1 C2 H2B 109.5 . . ?
H2A C2 H2B 109.5 . . ?
C1 C2 H2C 109.5 . . ?
H2A C2 H2C 109.5 . . ?
H2B C2 H2C 109.5 . . ?
C1 C3 H3A 109.5 . . ?
C1 C3 H3B 109.5 . . ?
H3A C3 H3B 109.5 . . ?
C1 C3 H3C 109.5 . . ?
H3A C3 H3C 109.5 . . ?
H3B C3 H3C 109.5 . . ?
C1 C4 H4A 109.5 . . ?
C1 C4 H4B 109.5 . . ?
H4A C4 H4B 109.5 . . ?
C1 C4 H4C 109.5 . . ?
H4A C4 H4C 109.5 . . ?
H4B C4 H4C 109.5 . . ?
C1 C2A H2A1 109.5 . . ?
C1 C2A H2A2 109.5 . . ?
H2A1 C2A H2A2 109.5 . . ?
C1 C2A H2A3 109.5 . . ?
H2A1 C2A H2A3 109.5 . . ?
H2A2 C2A H2A3 109.5 . . ?
C1 C3A H3A1 109.5 . . ?
C1 C3A H3A2 109.5 . . ?
H3A1 C3A H3A2 109.5 . . ?
C1 C3A H3A3 109.5 . . ?
H3A1 C3A H3A3 109.5 . . ?
H3A2 C3A H3A3 109.5 . . ?
C1 C4A H4A1 109.5 . . ?
C1 C4A H4A2 109.5 . . ?
H4A1 C4A H4A2 109.5 . . ?
C1 C4A H4A3 109.5 . . ?
H4A1 C4A H4A3 109.5 . . ?
H4A2 C4A H4A3 109.5 . . ?
N2 C5 C7 108.45(16) . . ?
N2 C5 C6 111.48(17) . . ?
C7 C5 C6 109.93(18) . . ?
N2 C5 C8 107.39(16) . . ?
C7 C5 C8 109.80(18) . . ?
C6 C5 C8 109.75(18) . . ?
C5 C6 H6A 109.5 . . ?
C5 C6 H6B 109.5 . . ?
H6A C6 H6B 109.5 . . ?
C5 C6 H6C 109.5 . . ?
H6A C6 H6C 109.5 . . ?
H6B C6 H6C 109.5 . . ?
C5 C7 H7A 109.5 . . ?
C5 C7 H7B 109.5 . . ?
H7A C7 H7B 109.5 . . ?
C5 C7 H7C 109.5 . . ?
H7A C7 H7C 109.5 . . ?
H7B C7 H7C 109.5 . . ?
C5 C8 H8A 109.5 . . ?
C5 C8 H8B 109.5 . . ?
H8A C8 H8B 109.5 . . ?
C5 C8 H8C 109.5 . . ?
H8A C8 H8C 109.5 . . ?
H8B C8 H8C 109.5 . . ?
N3 C9 C11 110.64(16) . . ?
N3 C9 C12 109.12(16) . . ?
C11 C9 C12 109.85(17) . . ?
N3 C9 C10 108.18(16) . . ?
C11 C9 C10 109.50(17) . . ?
C12 C9 C10 109.52(19) . . ?
C9 C10 H10A 109.5 . . ?
C9 C10 H10B 109.5 . . ?
H10A C10 H10B 109.5 . . ?
C9 C10 H10C 109.5 . . ?
H10A C10 H10C 109.5 . . ?
H10B C10 H10C 109.5 . . ?
C9 C11 H11A 109.5 . . ?
C9 C11 H11B 109.5 . . ?
H11A C11 H11B 109.5 . . ?
C9 C11 H11C 109.5 . . ?
H11A C11 H11C 109.5 . . ?
H11B C11 H11C 109.5 . . ?
C9 C12 H12A 109.5 . . ?
C9 C12 H12B 109.5 . . ?
H12A C12 H12B 109.5 . . ?
C9 C12 H12C 109.5 . . ?
H12A C12 H12C 109.5 . . ?
H12B C12 H12C 109.5 . . ?
O1 C13 C14 108.27(15) . . ?
O1 C13 H13A 110.0 . . ?
C14 C13 H13A 110.0 . . ?
O1 C13 H13B 110.0 . . ?
C14 C13 H13B 110.0 . . ?
H13A C13 H13B 108.4 . . ?
O2 C14 C13 107.52(15) . . ?
O2 C14 H14A 110.2 . . ?
C13 C14 H14A 110.2 . . ?
O2 C14 H14B 110.2 . . ?
C13 C14 H14B 110.2 . . ?
H14A C14 H14B 108.5 . . ?
N4 C15 C17 108.34(17) . . ?
N4 C15 C16 111.25(18) . . ?
C17 C15 C16 110.11(19) . . ?
N4 C15 C18 107.62(17) . . ?
C17 C15 C18 109.6(2) . . ?
C16 C15 C18 109.8(2) . . ?
C15 C16 H16A 109.5 . . ?
C15 C16 H16B 109.5 . . ?
H16A C16 H16B 109.5 . . ?
C15 C16 H16C 109.5 . . ?
H16A C16 H16C 109.5 . . ?
H16B C16 H16C 109.5 . . ?
C15 C17 H17A 109.5 . . ?
C15 C17 H17B 109.5 . . ?
H17A C17 H17B 109.5 . . ?
C15 C17 H17C 109.5 . . ?
H17A C17 H17C 109.5 . . ?
H17B C17 H17C 109.5 . . ?
C15 C18 H18A 109.5 . . ?
C15 C18 H18B 109.5 . . ?
H18A C18 H18B 109.5 . . ?
C15 C18 H18C 109.5 . . ?
H18A C18 H18C 109.5 . . ?
H18B C18 H18C 109.5 . . ?
N5 C19 C20 108.38(16) . . ?
N5 C19 C21 111.02(18) . . ?
C20 C19 C21 110.19(19) . . ?
N5 C19 C22 107.11(16) . . ?
C20 C19 C22 109.54(19) . . ?
C21 C19 C22 110.51(18) . . ?
C19 C20 H20A 109.5 . . ?
C19 C20 H20B 109.5 . . ?
H20A C20 H20B 109.5 . . ?
C19 C20 H20C 109.5 . . ?
H20A C20 H20C 109.5 . . ?
H20B C20 H20C 109.5 . . ?
C19 C21 H21A 109.5 . . ?
C19 C21 H21B 109.5 . . ?
H21A C21 H21B 109.5 . . ?
C19 C21 H21C 109.5 . . ?
H21A C21 H21C 109.5 . . ?
H21B C21 H21C 109.5 . . ?
C19 C22 H22A 109.5 . . ?
C19 C22 H22B 109.5 . . ?
H22A C22 H22B 109.5 . . ?
C19 C22 H22C 109.5 . . ?
H22A C22 H22C 109.5 . . ?
H22B C22 H22C 109.5 . . ?
N6 C23 C25 111.31(17) . . ?
N6 C23 C24 108.46(18) . . ?
C25 C23 C24 109.7(2) . . ?
N6 C23 C26 109.59(16) . . ?
C25 C23 C26 108.8(2) . . ?
C24 C23 C26 108.9(2) . . ?
C23 C24 H24A 109.5 . . ?
C23 C24 H24B 109.5 . . ?
H24A C24 H24B 109.5 . . ?
C23 C24 H24C 109.5 . . ?
H24A C24 H24C 109.5 . . ?
H24B C24 H24C 109.5 . . ?
C23 C25 H25A 109.5 . . ?
C23 C25 H25B 109.5 . . ?
H25A C25 H25B 109.5 . . ?
C23 C25 H25C 109.5 . . ?
H25A C25 H25C 109.5 . . ?
H25B C25 H25C 109.5 . . ?
C23 C26 H26A 109.5 . . ?
C23 C26 H26B 109.5 . . ?
H26A C26 H26B 109.5 . . ?
C23 C26 H26C 109.5 . . ?
H26A C26 H26C 109.5 . . ?
H26B C26 H26C 109.5 . . ?

loop_
_geom_bond_atom_site_label_1
_geom_bond_atom_site_label_2
_geom_bond_distance
_geom_bond_site_symmetry_2
_geom_bond_publ_flag
P1 N3 1.6636(18) . ?
P1 N1 1.7316(16) . ?
P1 N2 1.7366(17) . ?
P2 O1 1.6384(14) . ?
P2 N1 1.7012(17) . ?
P2 N2 1.7132(17) . ?
P4 N6 1.6603(17) . ?
P4 N5 1.7351(17) . ?
P4 N4 1.7410(17) . ?
P3 O2 1.6323(14) . ?
P3 N5 1.7094(17) . ?
P3 N4 1.7132(17) . ?
O1 C13 1.429(2) . ?
O2 C14 1.431(2) . ?
N1 C1 1.469(2) . ?
N2 C5 1.475(3) . ?
N3 C9 1.476(2) . ?
N3 H3N 0.8283 . ?
N4 C15 1.477(3) . ?
N5 C19 1.482(3) . ?
N6 C23 1.471(2) . ?
N6 H6N 0.8629 . ?
C1 C2A 1.416(8) . ?
C1 C3A 1.497(8) . ?
C1 C3 1.502(4) . ?
C1 C4 1.518(4) . ?
C1 C2 1.572(4) . ?
C1 C4A 1.644(9) . ?
C2 H2A 0.9800 . ?
C2 H2B 0.9800 . ?
C2 H2C 0.9800 . ?
C3 H3A 0.9800 . ?
C3 H3B 0.9800 . ?
C3 H3C 0.9800 . ?
C4 H4A 0.9800 . ?
C4 H4B 0.9800 . ?
C4 H4C 0.9800 . ?
C2A H2A1 0.9800 . ?
C2A H2A2 0.9800 . ?
C2A H2A3 0.9800 . ?
C3A H3A1 0.9800 . ?
C3A H3A2 0.9800 . ?
C3A H3A3 0.9800 . ?
C4A H4A1 0.9800 . ?
C4A H4A2 0.9800 . ?
C4A H4A3 0.9800 . ?
C5 C7 1.526(3) . ?
C5 C6 1.529(3) . ?
C5 C8 1.533(3) . ?
C6 H6A 0.9800 . ?
C6 H6B 0.9800 . ?
C6 H6C 0.9800 . ?
C7 H7A 0.9800 . ?
C7 H7B 0.9800 . ?
C7 H7C 0.9800 . ?
C8 H8A 0.9800 . ?
C8 H8B 0.9800 . ?
C8 H8C 0.9800 . ?
C9 C11 1.520(3) . ?
C9 C12 1.521(3) . ?
C9 C10 1.528(3) . ?
C10 H10A 0.9800 . ?
C10 H10B 0.9800 . ?
C10 H10C 0.9800 . ?
C11 H11A 0.9800 . ?
C11 H11B 0.9800 . ?
C11 H11C 0.9800 . ?
C12 H12A 0.9800 . ?
C12 H12B 0.9800 . ?
C12 H12C 0.9800 . ?
C13 C14 1.497(3) . ?
C13 H13A 0.9900 . ?
C13 H13B 0.9900 . ?
C14 H14A 0.9900 . ?
C14 H14B 0.9900 . ?
C15 C17 1.518(3) . ?
C15 C16 1.527(3) . ?
C15 C18 1.529(3) . ?
C16 H16A 0.9800 . ?
C16 H16B 0.9800 . ?
C16 H16C 0.9800 . ?
C17 H17A 0.9800 . ?
C17 H17B 0.9800 . ?
C17 H17C 0.9800 . ?
C18 H18A 0.9800 . ?
C18 H18B 0.9800 . ?
C18 H18C 0.9800 . ?
C19 C20 1.520(3) . ?
C19 C21 1.524(3) . ?
C19 C22 1.525(3) . ?
C20 H20A 0.9800 . ?
C20 H20B 0.9800 . ?
C20 H20C 0.9800 . ?
C21 H21A 0.9800 . ?
C21 H21B 0.9800 . ?
C21 H21C 0.9800 . ?
C22 H22A 0.9800 . ?
C22 H22B 0.9800 . ?
C22 H22C 0.9800 . ?
C23 C25 1.514(3) . ?
C23 C24 1.520(3) . ?
C23 C26 1.526(3) . ?
C24 H24A 0.9800 . ?
C24 H24B 0.9800 . ?
C24 H24C 0.9800 . ?
C25 H25A 0.9800 . ?
C25 H25B 0.9800 . ?
C25 H25C 0.9800 . ?
C26 H26A 0.9800 . ?
C26 H26B 0.9800 . ?
C26 H26C 0.9800 . ?

_cod_duplicate_entry 4301402
